data_4325941
loop_
_publ_author_name
'Bryan A. Kuropatwa'
'Abdeljalil Assoud'
'Holger Kleinke'

_publ_section_title
;
 Crystal Structure and Physical Properties of the New Chalcogenides
 Ba3Cu17-x(S,Te)11 and Ba3Cu17-x(S,Te)11.5 with Two Different Cu Clusters
;
_journal_name_full 'Inorganic Chemistry'
_journal_page_first 7831
_journal_page_last 7837
_journal_paper_doi 10.1021/ic200984q
_journal_volume 50
_journal_year 2011
_chemical_formula_sum 'Ba3 Cu16.04 S4.45 Te7.05'
_chemical_formula_weight 2473.81
_chemical_name_systematic
; 
 ? 
;
_space_group_IT_number 225
_symmetry_cell_setting cubic
_symmetry_space_group_name_Hall '-F 4 2 3'
_symmetry_space_group_name_H-M 'F m -3 m'
_atom_sites_solution_hydrogens none
_atom_sites_solution_primary direct
_atom_sites_solution_secondary difmap
_audit_creation_method SHELXL-97
_cell_angle_alpha 90.00
_cell_angle_beta 90.00
_cell_angle_gamma 90.00
_cell_formula_units_Z 8
_cell_length_a 17.2364(4)
_cell_length_b 17.2364(4)
_cell_length_c 17.2364(4)
_cell_measurement_temperature 293(2)
_cell_volume 5120.8(2)
_computing_structure_refinement 'SHELXL-97 (Sheldrick, 1997)'
_computing_structure_solution 'SHELXS-97 (Sheldrick, 1990)'
_diffrn_ambient_temperature 293(2)
_diffrn_measured_fraction_theta_full 1.000
_diffrn_measured_fraction_theta_max 1.000
_diffrn_radiation_monochromator graphite
_diffrn_radiation_source 'fine-focus sealed tube'
_diffrn_radiation_type MoK\a
_diffrn_radiation_wavelength 0.71073
_diffrn_reflns_av_R_equivalents 0.0481
_diffrn_reflns_av_sigmaI/netI 0.0155
_diffrn_reflns_limit_h_max 19
_diffrn_reflns_limit_h_min -24
_diffrn_reflns_limit_k_max 24
_diffrn_reflns_limit_k_min -16
_diffrn_reflns_limit_l_max 24
_diffrn_reflns_limit_l_min -24
_diffrn_reflns_number 9782
_diffrn_reflns_theta_full 30.00
_diffrn_reflns_theta_max 30.00
_diffrn_reflns_theta_min 2.05
_exptl_absorpt_coefficient_mu 25.763
_exptl_absorpt_correction_T_max 1
_exptl_absorpt_correction_T_min 0.57
_exptl_absorpt_correction_type empirical
_exptl_absorpt_process_details SADABS
_exptl_crystal_density_diffrn 6.417
_exptl_crystal_F_000 8569
_exptl_crystal_size_max 0.08
_exptl_crystal_size_mid 0.06
_exptl_crystal_size_min 0.02
_refine_diff_density_max 1.966
_refine_diff_density_min -1.294
_refine_diff_density_rms 0.206
_refine_ls_extinction_coef 0.000043(4)
_refine_ls_extinction_expression Fc^*^=kFc[1+0.001xFc^2^\l^3^/sin(2\q)]^-1/4^
_refine_ls_extinction_method SHELXL
_refine_ls_goodness_of_fit_ref 1.336
_refine_ls_hydrogen_treatment none
_refine_ls_matrix_type full
_refine_ls_number_parameters 31
_refine_ls_number_reflns 436
_refine_ls_number_restraints 0
_refine_ls_restrained_S_all 1.336
_refine_ls_R_factor_all 0.0287
_refine_ls_R_factor_gt 0.0287
_refine_ls_shift/su_max 0.000
_refine_ls_shift/su_mean 0.000
_refine_ls_structure_factor_coef Fsqd
_refine_ls_weighting_details 'calc w=1/[\s^2^(Fo^2^)+(0.0000P)^2^+295.5508P] where P=(Fo^2^+2Fc^2^)/3'
_refine_ls_weighting_scheme calc
_refine_ls_wR_factor_gt 0.0544
_refine_ls_wR_factor_ref 0.0544
_reflns_number_gt 435
_reflns_number_total 436
_reflns_threshold_expression >2sigma(I)
_cod_data_source_file ic200984q_si_005.cif
_cod_data_source_block Ba3Cu160S445Te706
_cod_database_code 4325941

loop_
_symmetry_equiv_pos_as_xyz
'x, y, z'
'-y, x, z'
'-x, -y, z'
'y, -x, z'
'x, -y, -z'
'y, x, -z'
'-x, y, -z'
'-y, -x, -z'
'z, x, y'
'-x, z, y'
'-z, -x, y'
'x, -z, y'
'z, -x, -y'
'x, z, -y'
'-z, x, -y'
'-x, -z, -y'
'y, z, x'
'-z, -y, -x'
'-z, y, x'
'z, y, -x'
'z, -y, x'
'y, -z, -x'
'-y, -z, x'
'-y, z, -x'
'x, y+1/2, z+1/2'
'-y, x+1/2, z+1/2'
'-x, -y+1/2, z+1/2'
'y, -x+1/2, z+1/2'
'x, -y+1/2, -z+1/2'
'y, x+1/2, -z+1/2'
'-x, y+1/2, -z+1/2'
'-y, -x+1/2, -z+1/2'
'z, x+1/2, y+1/2'
'-x, z+1/2, y+1/2'
'-z, -x+1/2, y+1/2'
'x, -z+1/2, y+1/2'
'z, -x+1/2, -y+1/2'
'x, z+1/2, -y+1/2'
'-z, x+1/2, -y+1/2'
'-x, -z+1/2, -y+1/2'
'y, z+1/2, x+1/2'
'-z, -y+1/2, -x+1/2'
'-z, y+1/2, x+1/2'
'z, y+1/2, -x+1/2'
'z, -y+1/2, x+1/2'
'y, -z+1/2, -x+1/2'
'-y, -z+1/2, x+1/2'
'-y, z+1/2, -x+1/2'
'x+1/2, y, z+1/2'
'-y+1/2, x, z+1/2'
'-x+1/2, -y, z+1/2'
'y+1/2, -x, z+1/2'
'x+1/2, -y, -z+1/2'
'y+1/2, x, -z+1/2'
'-x+1/2, y, -z+1/2'
'-y+1/2, -x, -z+1/2'
'z+1/2, x, y+1/2'
'-x+1/2, z, y+1/2'
'-z+1/2, -x, y+1/2'
'x+1/2, -z, y+1/2'
'z+1/2, -x, -y+1/2'
'x+1/2, z, -y+1/2'
'-z+1/2, x, -y+1/2'
'-x+1/2, -z, -y+1/2'
'y+1/2, z, x+1/2'
'-z+1/2, -y, -x+1/2'
'-z+1/2, y, x+1/2'
'z+1/2, y, -x+1/2'
'z+1/2, -y, x+1/2'
'y+1/2, -z, -x+1/2'
'-y+1/2, -z, x+1/2'
'-y+1/2, z, -x+1/2'
'x+1/2, y+1/2, z'
'-y+1/2, x+1/2, z'
'-x+1/2, -y+1/2, z'
'y+1/2, -x+1/2, z'
'x+1/2, -y+1/2, -z'
'y+1/2, x+1/2, -z'
'-x+1/2, y+1/2, -z'
'-y+1/2, -x+1/2, -z'
'z+1/2, x+1/2, y'
'-x+1/2, z+1/2, y'
'-z+1/2, -x+1/2, y'
'x+1/2, -z+1/2, y'
'z+1/2, -x+1/2, -y'
'x+1/2, z+1/2, -y'
'-z+1/2, x+1/2, -y'
'-x+1/2, -z+1/2, -y'
'y+1/2, z+1/2, x'
'-z+1/2, -y+1/2, -x'
'-z+1/2, y+1/2, x'
'z+1/2, y+1/2, -x'
'z+1/2, -y+1/2, x'
'y+1/2, -z+1/2, -x'
'-y+1/2, -z+1/2, x'
'-y+1/2, z+1/2, -x'
'-x, -y, -z'
'y, -x, -z'
'x, y, -z'
'-y, x, -z'
'-x, y, z'
'-y, -x, z'
'x, -y, z'
'y, x, z'
'-z, -x, -y'
'x, -z, -y'
'z, x, -y'
'-x, z, -y'
'-z, x, y'
'-x, -z, y'
'z, -x, y'
'x, z, y'
'-y, -z, -x'
'z, y, x'
'z, -y, -x'
'-z, -y, x'
'-z, y, -x'
'-y, z, x'
'y, z, -x'
'y, -z, x'
'-x, -y+1/2, -z+1/2'
'y, -x+1/2, -z+1/2'
'x, y+1/2, -z+1/2'
'-y, x+1/2, -z+1/2'
'-x, y+1/2, z+1/2'
'-y, -x+1/2, z+1/2'
'x, -y+1/2, z+1/2'
'y, x+1/2, z+1/2'
'-z, -x+1/2, -y+1/2'
'x, -z+1/2, -y+1/2'
'z, x+1/2, -y+1/2'
'-x, z+1/2, -y+1/2'
'-z, x+1/2, y+1/2'
'-x, -z+1/2, y+1/2'
'z, -x+1/2, y+1/2'
'x, z+1/2, y+1/2'
'-y, -z+1/2, -x+1/2'
'z, y+1/2, x+1/2'
'z, -y+1/2, -x+1/2'
'-z, -y+1/2, x+1/2'
'-z, y+1/2, -x+1/2'
'-y, z+1/2, x+1/2'
'y, z+1/2, -x+1/2'
'y, -z+1/2, x+1/2'
'-x+1/2, -y, -z+1/2'
'y+1/2, -x, -z+1/2'
'x+1/2, y, -z+1/2'
'-y+1/2, x, -z+1/2'
'-x+1/2, y, z+1/2'
'-y+1/2, -x, z+1/2'
'x+1/2, -y, z+1/2'
'y+1/2, x, z+1/2'
'-z+1/2, -x, -y+1/2'
'x+1/2, -z, -y+1/2'
'z+1/2, x, -y+1/2'
'-x+1/2, z, -y+1/2'
'-z+1/2, x, y+1/2'
'-x+1/2, -z, y+1/2'
'z+1/2, -x, y+1/2'
'x+1/2, z, y+1/2'
'-y+1/2, -z, -x+1/2'
'z+1/2, y, x+1/2'
'z+1/2, -y, -x+1/2'
'-z+1/2, -y, x+1/2'
'-z+1/2, y, -x+1/2'
'-y+1/2, z, x+1/2'
'y+1/2, z, -x+1/2'
'y+1/2, -z, x+1/2'
'-x+1/2, -y+1/2, -z'
'y+1/2, -x+1/2, -z'
'x+1/2, y+1/2, -z'
'-y+1/2, x+1/2, -z'
'-x+1/2, y+1/2, z'
'-y+1/2, -x+1/2, z'
'x+1/2, -y+1/2, z'
'y+1/2, x+1/2, z'
'-z+1/2, -x+1/2, -y'
'x+1/2, -z+1/2, -y'
'z+1/2, x+1/2, -y'
'-x+1/2, z+1/2, -y'
'-z+1/2, x+1/2, y'
'-x+1/2, -z+1/2, y'
'z+1/2, -x+1/2, y'
'x+1/2, z+1/2, y'
'-y+1/2, -z+1/2, -x'
'z+1/2, y+1/2, x'
'z+1/2, -y+1/2, -x'
'-z+1/2, -y+1/2, x'
'-z+1/2, y+1/2, -x'
'-y+1/2, z+1/2, x'
'y+1/2, z+1/2, -x'
'y+1/2, -z+1/2, x'

loop_
_atom_site_label
_atom_site_type_symbol
_atom_site_fract_x
_atom_site_fract_y
_atom_site_fract_z
_atom_site_U_iso_or_equiv
_atom_site_adp_type
_atom_site_occupancy
_atom_site_symmetry_multiplicity
_atom_site_calc_flag
_atom_site_refinement_flags
Ba Ba 0.29213(5) 0.0000 0.0000 0.0134(2) Uani 1 8 d S
Cu1 Cu 0.19950(4) 0.19950(4) 0.41664(8) 0.0327(4) Uani 0.985(6) 2 d SP
Cu2 Cu 0.07446(12) 0.07446(12) 0.07446(12) 0.0258(11) Uani 0.500(8) 6 d SP
Cu3 Cu 0.16297(11) 0.16297(11) 0.16297(11) 0.0263(11) Uani 0.556(9) 6 d SP
Te1 Te 0.0000 0.16969(3) 0.16969(3) 0.0140(2) Uani 0.993(5) 4 d SP
S1 S 0.0000 0.16969(3) 0.16969(3) 0.0140(2) Uani 0.01 4 d SP
Te2 Te 0.2500 0.2500 0.2500 0.0268(5) Uani 1 24 d S
S3 S 0.39060(10) 0.39060(10) 0.39060(10) 0.0115(5) Uani 1 6 d S
Te4 Te 0.0000 0.0000 0.0000 0.038(3) Uani 0.195(14) 48 d SP
S4 S 0.0000 0.0000 0.0000 0.038(3) Uani 0.80 48 d SP

loop_
_atom_site_aniso_label
_atom_site_aniso_U_11
_atom_site_aniso_U_22
_atom_site_aniso_U_33
_atom_site_aniso_U_23
_atom_site_aniso_U_13
_atom_site_aniso_U_12
Ba 0.0178(4) 0.0113(3) 0.0113(3) 0.000 0.000 0.000
Cu1 0.0259(4) 0.0259(4) 0.0463(8) -0.0070(3) -0.0070(3) -0.0115(4)
Cu2 0.0258(11) 0.0258(11) 0.0258(11) -0.0056(8) -0.0056(8) -0.0056(8)
Cu3 0.0263(11) 0.0263(11) 0.0263(11) -0.0037(7) -0.0037(7) -0.0037(7)
Te1 0.0154(4) 0.0133(3) 0.0133(3) 0.0014(2) 0.000 0.000
S1 0.0154(4) 0.0133(3) 0.0133(3) 0.0014(2) 0.000 0.000
Te2 0.0268(5) 0.0268(5) 0.0268(5) 0.000 0.000 0.000
S3 0.0115(5) 0.0115(5) 0.0115(5) 0.0000(6) 0.0000(6) 0.0000(6)
Te4 0.038(3) 0.038(3) 0.038(3) 0.000 0.000 0.000
S4 0.038(3) 0.038(3) 0.038(3) 0.000 0.000 0.000

loop_
_atom_type_symbol
_atom_type_description
_atom_type_scat_dispersion_real
_atom_type_scat_dispersion_imag
_atom_type_scat_source
Ba Ba -0.3244 2.2819 'International Tables Vol C Tables 4.2.6.8 and 6.1.1.4'
Cu Cu 0.3201 1.2651 'International Tables Vol C Tables 4.2.6.8 and 6.1.1.4'
S S 0.1246 0.1234 'International Tables Vol C Tables 4.2.6.8 and 6.1.1.4'
Te Te -0.5308 1.6751 'International Tables Vol C Tables 4.2.6.8 and 6.1.1.4'

loop_
_geom_angle_atom_site_label_1
_geom_angle_atom_site_label_2
_geom_angle_atom_site_label_3
_geom_angle
_geom_angle_site_symmetry_1
_geom_angle_site_symmetry_3
S3 Ba S3 115.04(10) 122 25_544
S3 Ba S3 73.24(5) 122 28_554
S3 Ba S3 73.24(5) 25_544 28_554
S3 Ba S3 73.24(5) 122 123_545
S3 Ba S3 73.24(5) 25_544 123_545
S3 Ba S3 115.04(10) 28_554 123_545
S3 Ba S1 142.933(15) 122 115
S3 Ba S1 80.24(4) 25_544 115
S3 Ba S1 142.933(15) 28_554 115
S3 Ba S1 80.24(4) 123_545 115
S3 Ba S1 142.933(15) 122 98
S3 Ba S1 80.24(4) 25_544 98
S3 Ba S1 80.24(4) 28_554 98
S3 Ba S1 142.933(15) 123_545 98
S1 Ba S1 69.980(15) 115 98
S3 Ba Te1 142.933(15) 122 115
S3 Ba Te1 80.24(4) 25_544 115
S3 Ba Te1 142.933(15) 28_554 115
S3 Ba Te1 80.24(4) 123_545 115
S1 Ba Te1 0.000(3) 115 115
S1 Ba Te1 69.980(15) 98 115
S3 Ba Te1 142.933(15) 122 98
S3 Ba Te1 80.24(4) 25_544 98
S3 Ba Te1 80.24(4) 28_554 98
S3 Ba Te1 142.933(15) 123_545 98
S1 Ba Te1 69.980(15) 115 98
S1 Ba Te1 0.000(3) 98 98
Te1 Ba Te1 69.980(15) 115 98
S3 Ba S1 80.24(4) 122 17
S3 Ba S1 142.933(15) 25_544 17
S3 Ba S1 80.24(4) 28_554 17
S3 Ba S1 142.933(15) 123_545 17
S1 Ba S1 108.38(3) 115 17
S1 Ba S1 69.980(15) 98 17
Te1 Ba S1 108.38(3) 115 17
Te1 Ba S1 69.980(15) 98 17
S3 Ba S1 80.24(4) 122 4
S3 Ba S1 142.933(15) 25_544 4
S3 Ba S1 142.933(15) 28_554 4
S3 Ba S1 80.24(4) 123_545 4
S1 Ba S1 69.980(15) 115 4
S1 Ba S1 108.38(3) 98 4
Te1 Ba S1 69.980(15) 115 4
Te1 Ba S1 108.38(3) 98 4
S1 Ba S1 69.980(15) 17 4
S3 Ba Te1 80.24(4) 122 4
S3 Ba Te1 142.933(15) 25_544 4
S3 Ba Te1 142.933(15) 28_554 4
S3 Ba Te1 80.24(4) 123_545 4
S1 Ba Te1 69.980(15) 115 4
S1 Ba Te1 108.38(3) 98 4
Te1 Ba Te1 69.980(15) 115 4
Te1 Ba Te1 108.38(3) 98 4
S1 Ba Te1 69.980(15) 17 4
S1 Ba Te1 0.000(3) 4 4
S3 Ba Te1 80.24(4) 122 17
S3 Ba Te1 142.933(15) 25_544 17
S3 Ba Te1 80.24(4) 28_554 17
S3 Ba Te1 142.933(15) 123_545 17
S1 Ba Te1 108.38(3) 115 17
S1 Ba Te1 69.980(15) 98 17
Te1 Ba Te1 108.38(3) 115 17
Te1 Ba Te1 69.980(15) 98 17
S1 Ba Te1 0.000(3) 17 17
S1 Ba Te1 69.980(15) 4 17
Te1 Ba Te1 69.980(15) 4 17
S3 Cu1 Cu1 168.45(6) 75 75
S3 Cu1 S1 123.27(4) 75 139
Cu1 Cu1 S1 63.12(2) 75 139
S3 Cu1 S1 123.27(4) 75 67
Cu1 Cu1 S1 63.12(2) 75 67
S1 Cu1 S1 91.95(4) 139 67
S3 Cu1 Te1 123.27(4) 75 139
Cu1 Cu1 Te1 63.12(2) 75 139
S1 Cu1 Te1 0.000(19) 139 139
S1 Cu1 Te1 91.95(4) 67 139
S3 Cu1 Te1 123.27(4) 75 67
Cu1 Cu1 Te1 63.12(2) 75 67
S1 Cu1 Te1 91.95(4) 139 67
S1 Cu1 Te1 0.000(19) 67 67
Te1 Cu1 Te1 91.95(4) 139 67
S3 Cu1 Cu3 109.35(5) 75 148
Cu1 Cu1 Cu3 64.03(2) 75 148
S1 Cu1 Cu3 127.05(4) 139 148
S1 Cu1 Cu3 61.11(6) 67 148
Te1 Cu1 Cu3 127.05(4) 139 148
Te1 Cu1 Cu3 61.11(6) 67 148
S3 Cu1 Cu3 109.35(5) 75 122
Cu1 Cu1 Cu3 64.03(2) 75 122
S1 Cu1 Cu3 61.11(6) 139 122
S1 Cu1 Cu3 127.05(4) 67 122
Te1 Cu1 Cu3 61.11(6) 139 122
Te1 Cu1 Cu3 127.05(4) 67 122
Cu3 Cu1 Cu3 98.02(12) 148 122
S3 Cu1 Cu1 50.85(5) 75 130
Cu1 Cu1 Cu1 120.0 75 130
S1 Cu1 Cu1 163.49(2) 139 130
S1 Cu1 Cu1 103.87(2) 67 130
Te1 Cu1 Cu1 163.49(2) 139 130
Te1 Cu1 Cu1 103.87(2) 67 130
Cu3 Cu1 Cu1 59.76(3) 148 130
Cu3 Cu1 Cu1 104.55(6) 122 130
S3 Cu1 Cu1 50.85(5) 75 63
Cu1 Cu1 Cu1 120.0 75 63
S1 Cu1 Cu1 103.87(2) 139 63
S1 Cu1 Cu1 163.49(2) 67 63
Te1 Cu1 Cu1 103.87(2) 139 63
Te1 Cu1 Cu1 163.49(2) 67 63
Cu3 Cu1 Cu1 104.55(6) 148 63
Cu3 Cu1 Cu1 59.76(3) 122 63
Cu1 Cu1 Cu1 60.0 130 63
S3 Cu1 Cu1 101.55(6) 75 99_556
Cu1 Cu1 Cu1 90.0 75 99_556
S1 Cu1 Cu1 58.14(3) 139 99_556
S1 Cu1 Cu1 58.14(3) 67 99_556
Te1 Cu1 Cu1 58.14(3) 139 99_556
Te1 Cu1 Cu1 58.14(3) 67 99_556
Cu3 Cu1 Cu1 119.23(6) 148 99_556
Cu3 Cu1 Cu1 119.23(6) 122 99_556
Cu1 Cu1 Cu1 135.0 130 99_556
Cu1 Cu1 Cu1 135.0 63 99_556
S3 Cu1 Te2 101.65(7) 75 .
Cu1 Cu1 Te2 66.803(19) 75 .
S1 Cu1 Te2 107.88(3) 139 .
S1 Cu1 Te2 107.88(3) 67 .
Te1 Cu1 Te2 107.88(3) 139 .
Te1 Cu1 Te2 107.88(3) 67 .
Cu3 Cu1 Te2 51.59(7) 148 .
Cu3 Cu1 Te2 51.59(7) 122 .
Cu1 Cu1 Te2 63.064(16) 130 .
Cu1 Cu1 Te2 63.064(16) 63 .
Cu1 Cu1 Te2 156.803(19) 99_556 .
Te4 Cu2 Cu2 54.7 . 4
Te4 Cu2 Cu2 54.7 . 99
Cu2 Cu2 Cu2 90.0 4 99
Te4 Cu2 Cu2 54.7 . 2
Cu2 Cu2 Cu2 90.0 4 2
Cu2 Cu2 Cu2 90.0 99 2
Te4 Cu2 Cu3 180.0(3) . .
Cu2 Cu2 Cu3 125.3 4 .
Cu2 Cu2 Cu3 125.3 99 .
Cu2 Cu2 Cu3 125.3 2 .
Te4 Cu2 S1 115.80(7) . 17
Cu2 Cu2 S1 128.23(3) 4 17
Cu2 Cu2 S1 61.06(7) 99 17
Cu2 Cu2 S1 128.23(3) 2 17
Cu3 Cu2 S1 64.20(7) . 17
Te4 Cu2 Te1 115.80(7) . .
Cu2 Cu2 Te1 128.23(3) 4 .
Cu2 Cu2 Te1 128.23(3) 99 .
Cu2 Cu2 Te1 61.06(7) 2 .
Cu3 Cu2 Te1 64.20(7) . .
S1 Cu2 Te1 102.47(8) 17 .
Te4 Cu2 Te1 115.80(7) . 4
Cu2 Cu2 Te1 61.06(7) 4 4
Cu2 Cu2 Te1 128.23(3) 99 4
Cu2 Cu2 Te1 128.23(3) 2 4
Cu3 Cu2 Te1 64.20(7) . 4
S1 Cu2 Te1 102.47(8) 17 4
Te1 Cu2 Te1 102.47(8) . 4
Te4 Cu2 Te1 115.80(7) . 17
Cu2 Cu2 Te1 128.23(3) 4 17
Cu2 Cu2 Te1 61.06(7) 99 17
Cu2 Cu2 Te1 128.23(3) 2 17
Cu3 Cu2 Te1 64.20(7) . 17
S1 Cu2 Te1 0.00(3) 17 17
Te1 Cu2 Te1 102.47(8) . 17
Te1 Cu2 Te1 102.47(8) 4 17
Te4 Cu2 S1 115.80(7) . 4
Cu2 Cu2 S1 61.06(7) 4 4
Cu2 Cu2 S1 128.23(3) 99 4
Cu2 Cu2 S1 128.23(3) 2 4
Cu3 Cu2 S1 64.20(7) . 4
S1 Cu2 S1 102.47(8) 17 4
Te1 Cu2 S1 102.47(8) . 4
Te1 Cu2 S1 0.00(3) 4 4
Te1 Cu2 S1 102.47(8) 17 4
Te2 Cu3 Cu2 180.0(2) . .
Te2 Cu3 Cu1 70.46(7) . 63
Cu2 Cu3 Cu1 109.54(7) . 63
Te2 Cu3 Cu1 70.46(7) . 182
Cu2 Cu3 Cu1 109.54(7) . 182
Cu1 Cu3 Cu1 109.40(7) 63 182
Te2 Cu3 Cu1 70.46(7) . 122
Cu2 Cu3 Cu1 109.54(7) . 122
Cu1 Cu3 Cu1 109.40(7) 63 122
Cu1 Cu3 Cu1 109.40(7) 182 122
Te2 Cu3 Cu1 70.46(7) . 148
Cu2 Cu3 Cu1 109.54(7) . 148
Cu1 Cu3 Cu1 140.66(13) 63 148
Cu1 Cu3 Cu1 60.49(5) 182 148
Cu1 Cu3 Cu1 51.95(4) 122 148
Te2 Cu3 Cu1 70.46(7) . 130
Cu2 Cu3 Cu1 109.54(7) . 130
Cu1 Cu3 Cu1 60.49(5) 63 130
Cu1 Cu3 Cu1 51.95(4) 182 130
Cu1 Cu3 Cu1 140.66(13) 122 130
Cu1 Cu3 Cu1 109.40(7) 148 130
Te2 Cu3 Cu1 70.46(7) . 83
Cu2 Cu3 Cu1 109.54(7) . 83
Cu1 Cu3 Cu1 51.95(4) 63 83
Cu1 Cu3 Cu1 140.66(13) 182 83
Cu1 Cu3 Cu1 60.49(5) 122 83
Cu1 Cu3 Cu1 109.40(7) 148 83
Cu1 Cu3 Cu1 109.40(7) 130 83
Te2 Cu3 Te1 121.93(6) . 17
Cu2 Cu3 Te1 58.07(6) . 17
Cu1 Cu3 Te1 148.53(5) 63 17
Cu1 Cu3 Te1 102.07(2) 182 17
Cu1 Cu3 Te1 57.90(3) 122 17
Cu1 Cu3 Te1 57.90(3) 148 17
Cu1 Cu3 Te1 148.53(5) 130 17
Cu1 Cu3 Te1 102.07(2) 83 17
Te2 Cu3 Te1 121.93(6) . .
Cu2 Cu3 Te1 58.07(6) . .
Cu1 Cu3 Te1 57.90(3) 63 .
Cu1 Cu3 Te1 148.53(5) 182 .
Cu1 Cu3 Te1 102.07(2) 122 .
Cu1 Cu3 Te1 148.53(5) 148 .
Cu1 Cu3 Te1 102.07(2) 130 .
Cu1 Cu3 Te1 57.90(3) 83 .
Te1 Cu3 Te1 94.62(8) 17 .
Te2 Cu3 Te1 121.93(6) . 4
Cu2 Cu3 Te1 58.07(6) . 4
Cu1 Cu3 Te1 102.07(2) 63 4
Cu1 Cu3 Te1 57.90(3) 182 4
Cu1 Cu3 Te1 148.53(5) 122 4
Cu1 Cu3 Te1 102.07(2) 148 4
Cu1 Cu3 Te1 57.90(3) 130 4
Cu1 Cu3 Te1 148.53(5) 83 4
Te1 Cu3 Te1 94.62(8) 17 4
Te1 Cu3 Te1 94.62(8) . 4
Cu2 Te1 Cu2 57.88(14) 2 .
Cu2 Te1 Cu1 152.21(3) 2 63
Cu2 Te1 Cu1 111.96(6) . 63
Cu2 Te1 Cu1 152.21(3) 2 83
Cu2 Te1 Cu1 111.96(6) . 83
Cu1 Te1 Cu1 53.76(5) 63 83
Cu2 Te1 Cu1 111.96(6) 2 183_455
Cu2 Te1 Cu1 152.21(3) . 183_455
Cu1 Te1 Cu1 88.05(4) 63 183_455
Cu1 Te1 Cu1 63.71(5) 83 183_455
Cu2 Te1 Cu1 111.96(6) 2 155_455
Cu2 Te1 Cu1 152.21(3) . 155_455
Cu1 Te1 Cu1 63.71(5) 63 155_455
Cu1 Te1 Cu1 88.05(4) 83 155_455
Cu1 Te1 Cu1 53.76(5) 183_455 155_455
Cu2 Te1 Cu3 57.72(9) 2 2
Cu2 Te1 Cu3 115.60(9) . 2
Cu1 Te1 Cu3 124.66(6) 63 2
Cu1 Te1 Cu3 124.66(6) 83 2
Cu1 Te1 Cu3 60.99(6) 183_455 2
Cu1 Te1 Cu3 60.99(6) 155_455 2
Cu2 Te1 Cu3 115.60(9) 2 .
Cu2 Te1 Cu3 57.72(9) . .
Cu1 Te1 Cu3 60.99(6) 63 .
Cu1 Te1 Cu3 60.99(6) 83 .
Cu1 Te1 Cu3 124.66(6) 183_455 .
Cu1 Te1 Cu3 124.66(6) 155_455 .
Cu3 Te1 Cu3 173.32(12) 2 .
Cu2 Te1 Ba 81.966(14) 2 2
Cu2 Te1 Ba 81.966(14) . 2
Cu1 Te1 Ba 124.14(3) 63 2
Cu1 Te1 Ba 70.64(2) 83 2
Cu1 Te1 Ba 70.64(2) 183_455 2
Cu1 Te1 Ba 124.14(3) 155_455 2
Cu3 Te1 Ba 89.467(10) 2 2
Cu3 Te1 Ba 89.467(10) . 2
Cu2 Te1 Ba 81.966(14) 2 17
Cu2 Te1 Ba 81.966(14) . 17
Cu1 Te1 Ba 70.64(2) 63 17
Cu1 Te1 Ba 124.14(3) 83 17
Cu1 Te1 Ba 124.14(3) 183_455 17
Cu1 Te1 Ba 70.64(2) 155_455 17
Cu3 Te1 Ba 89.467(10) 2 17
Cu3 Te1 Ba 89.467(10) . 17
Ba Te1 Ba 161.62(3) 2 17
Cu3 Te2 Cu3 109.5 . 148
Cu3 Te2 Cu3 109.5 . 75
Cu3 Te2 Cu3 109.5 148 75
Cu3 Te2 Cu3 109.5 . 122
Cu3 Te2 Cu3 109.5 148 122
Cu3 Te2 Cu3 109.5 75 122
Cu3 Te2 Cu1 148.462(19) . 75
Cu3 Te2 Cu1 57.949(5) 148 75
Cu3 Te2 Cu1 102.067(19) 75 75
Cu3 Te2 Cu1 57.949(5) 122 75
Cu3 Te2 Cu1 148.462(19) . 37
Cu3 Te2 Cu1 57.949(5) 148 37
Cu3 Te2 Cu1 57.949(5) 75 37
Cu3 Te2 Cu1 102.067(19) 122 37
Cu1 Te2 Cu1 53.87(3) 75 37
Cu3 Te2 Cu1 148.462(19) . 156
Cu3 Te2 Cu1 102.067(19) 148 156
Cu3 Te2 Cu1 57.949(5) 75 156
Cu3 Te2 Cu1 57.949(5) 122 156
Cu1 Te2 Cu1 53.87(3) 75 156
Cu1 Te2 Cu1 53.87(3) 37 156
Cu3 Te2 Cu1 57.949(5) . 122
Cu3 Te2 Cu1 148.462(19) 148 122
Cu3 Te2 Cu1 57.949(5) 75 122
Cu3 Te2 Cu1 102.067(19) 122 122
Cu1 Te2 Cu1 147.66(3) 75 122
Cu1 Te2 Cu1 115.750(13) 37 122
Cu1 Te2 Cu1 94.449(7) 156 122
Cu3 Te2 Cu1 57.949(5) . 83
Cu3 Te2 Cu1 148.462(19) 148 83
Cu3 Te2 Cu1 102.067(19) 75 83
Cu3 Te2 Cu1 57.949(5) 122 83
Cu1 Te2 Cu1 115.750(13) 75 83
Cu1 Te2 Cu1 147.66(3) 37 83
Cu1 Te2 Cu1 94.449(7) 156 83
Cu1 Te2 Cu1 53.87(3) 122 83
Cu3 Te2 Cu1 57.949(5) . 130
Cu3 Te2 Cu1 57.949(5) 148 130
Cu3 Te2 Cu1 148.462(19) 75 130
Cu3 Te2 Cu1 102.067(19) 122 130
Cu1 Te2 Cu1 94.449(7) 75 130
Cu1 Te2 Cu1 115.750(13) 37 130
Cu1 Te2 Cu1 147.66(3) 156 130
Cu1 Te2 Cu1 115.750(13) 122 130
Cu1 Te2 Cu1 94.449(7) 83 130
Cu3 Te2 Cu1 57.949(5) . 148
Cu3 Te2 Cu1 102.067(19) 148 148
Cu3 Te2 Cu1 57.949(5) 75 148
Cu3 Te2 Cu1 148.462(19) 122 148
Cu1 Te2 Cu1 147.66(3) 75 148
Cu1 Te2 Cu1 94.449(7) 37 148
Cu1 Te2 Cu1 115.750(13) 156 148
Cu1 Te2 Cu1 46.39(4) 122 148
Cu1 Te2 Cu1 94.449(7) 83 148
Cu1 Te2 Cu1 94.449(7) 130 148
Cu3 Te2 Cu1 57.949(5) . 182
Cu3 Te2 Cu1 57.949(5) 148 182
Cu3 Te2 Cu1 102.067(19) 75 182
Cu3 Te2 Cu1 148.462(19) 122 182
Cu1 Te2 Cu1 115.750(13) 75 182
Cu1 Te2 Cu1 94.449(7) 37 182
Cu1 Te2 Cu1 147.66(3) 156 182
Cu1 Te2 Cu1 94.449(7) 122 182
Cu1 Te2 Cu1 115.750(13) 83 182
Cu1 Te2 Cu1 46.39(4) 130 182
Cu1 Te2 Cu1 53.87(3) 148 182
Cu1 S3 Cu1 78.31(10) 37 156
Cu1 S3 Cu1 78.31(10) 37 75
Cu1 S3 Cu1 78.31(10) 156 75
Cu1 S3 Ba 159.07(11) 37 25
Cu1 S3 Ba 85.52(2) 156 25
Cu1 S3 Ba 85.52(2) 75 25
Cu1 S3 Ba 85.52(2) 37 89
Cu1 S3 Ba 85.52(2) 156 89
Cu1 S3 Ba 159.07(11) 75 89
Ba S3 Ba 106.55(6) 25 89
Cu1 S3 Ba 85.52(2) 37 50
Cu1 S3 Ba 159.07(11) 156 50
Cu1 S3 Ba 85.52(2) 75 50
Ba S3 Ba 106.55(6) 25 50
Ba S3 Ba 106.55(6) 89 50
Cu2 Te4 Cu2 180.0(3) 97 .
Cu2 Te4 Cu2 70.5 97 100
Cu2 Te4 Cu2 109.5 . 100
Cu2 Te4 Cu2 109.5 97 2
Cu2 Te4 Cu2 70.5 . 2
Cu2 Te4 Cu2 70.5 100 2
Cu2 Te4 Cu2 70.5 97 98
Cu2 Te4 Cu2 109.5 . 98
Cu2 Te4 Cu2 109.5 100 98
Cu2 Te4 Cu2 180.0(3) 2 98
Cu2 Te4 Cu2 70.5 97 3
Cu2 Te4 Cu2 109.5 . 3
Cu2 Te4 Cu2 109.5 100 3
Cu2 Te4 Cu2 70.5 2 3
Cu2 Te4 Cu2 109.5 98 3
Cu2 Te4 Cu2 109.5 97 99
Cu2 Te4 Cu2 70.5 . 99
Cu2 Te4 Cu2 70.5 100 99
Cu2 Te4 Cu2 109.5 2 99
Cu2 Te4 Cu2 70.5 98 99
Cu2 Te4 Cu2 180.0(3) 3 99
Cu2 Te4 Cu2 109.5 97 4
Cu2 Te4 Cu2 70.5 . 4
Cu2 Te4 Cu2 180.0(3) 100 4
Cu2 Te4 Cu2 109.5 2 4
Cu2 Te4 Cu2 70.5 98 4
Cu2 Te4 Cu2 70.5 3 4
Cu2 Te4 Cu2 109.5 99 4

loop_
_geom_bond_atom_site_label_1
_geom_bond_atom_site_label_2
_geom_bond_distance
_geom_bond_site_symmetry_2
Ba S3 3.1610(12) 122
Ba S3 3.1610(12) 25_544
Ba S3 3.1610(12) 28_554
Ba S3 3.1610(12) 123_545
Ba S1 3.6067(5) 115
Ba S1 3.6067(5) 98
Ba Te1 3.6067(5) 115
Ba Te1 3.6067(5) 98
Ba S1 3.6067(5) 17
Ba S1 3.6067(5) 4
Ba Te1 3.6067(5) 4
Ba Te1 3.6067(5) 17
Cu1 S3 2.242(2) 75
Cu1 Cu1 2.462(2) 75
Cu1 S1 2.7224(9) 139
Cu1 S1 2.7224(9) 67
Cu1 Te1 2.7224(9) 139
Cu1 Te1 2.7224(9) 67
Cu1 Cu3 2.8104(14) 148
Cu1 Cu3 2.8104(14) 122
Cu1 Cu1 2.831(2) 130
Cu1 Cu1 2.831(2) 63
Cu1 Cu1 2.874(3) 99_556
Cu1 Te2 3.1248(13) .
Cu2 Te4 2.223(4) .
Cu2 Cu2 2.567(4) 4
Cu2 Cu2 2.567(4) 99
Cu2 Cu2 2.567(4) 2
Cu2 Cu3 2.642(5) .
Cu2 S1 2.6525(16) 17
Cu2 Te1 2.6525(16) .
Cu2 Te1 2.6525(16) 4
Cu2 Te1 2.6525(16) 17
Cu2 S1 2.6525(16) 4
Cu3 Te2 2.598(3) .
Cu3 Cu1 2.8104(14) 63
Cu3 Cu1 2.8104(14) 182
Cu3 Cu1 2.8104(14) 122
Cu3 Cu1 2.8104(14) 148
Cu3 Cu1 2.8104(14) 130
Cu3 Cu1 2.8104(14) 83
Cu3 Te1 2.8138(18) 17
Cu3 Te1 2.8138(18) .
Cu3 Te1 2.8138(18) 4
Te1 Cu2 2.6525(16) 2
Te1 Cu1 2.7224(9) 63
Te1 Cu1 2.7224(9) 83
Te1 Cu1 2.7224(9) 183_455
Te1 Cu1 2.7224(9) 155_455
Te1 Cu3 2.8138(18) 2
Te1 Ba 3.6067(5) 2
Te1 Ba 3.6067(5) 17
Te2 Cu3 2.598(3) 148
Te2 Cu3 2.598(3) 75
Te2 Cu3 2.598(3) 122
Te2 Cu1 3.1248(13) 75
Te2 Cu1 3.1248(13) 37
Te2 Cu1 3.1248(13) 156
Te2 Cu1 3.1248(13) 122
Te2 Cu1 3.1248(13) 83
Te2 Cu1 3.1248(13) 130
Te2 Cu1 3.1248(13) 148
Te2 Cu1 3.1248(13) 182
S3 Cu1 2.242(2) 37
S3 Cu1 2.242(2) 156
S3 Cu1 2.242(2) 75
S3 Ba 3.1610(12) 25
S3 Ba 3.1610(12) 89
S3 Ba 3.1610(12) 50
Te4 Cu2 2.223(4) 97
Te4 Cu2 2.223(4) 100
Te4 Cu2 2.223(4) 2
Te4 Cu2 2.223(4) 98
Te4 Cu2 2.223(4) 3
Te4 Cu2 2.223(4) 99
Te4 Cu2 2.223(4) 4
